data_1552468
loop_
_publ_author_name
'Schoemaker, Robin'
'Schwedtmann, Kai'
'Franconetti, Antonio'
'Frontera, Antonio'
'Hennersdorf, Felix'
'Weigand, Jan J.'

_publ_section_title
;
 Controlled scrambling reactions to polyphosphanes via bond metathesis
 reactions
;
_journal_name_full 'Chemical Science'
_journal_paper_doi 10.1039/C9SC04501E
_journal_year 2019
_chemical_formula_moiety 'C58 H96 Cu N2 P6, C5 H12, C F3 O3 S'
_chemical_formula_sum 'C64 H108 Cu F3 N2 O3 P6 S'
_chemical_formula_weight 1291.94
_space_group_crystal_system monoclinic
_space_group_IT_number 14
_space_group_name_Hall '-P 2yn'
_space_group_name_H-M_alt 'P 1 21/n 1'
_symmetry_space_group_name_Hall '-P 2yn'
_symmetry_space_group_name_H-M 'P 1 21/n 1'
_atom_sites_solution_hydrogens geom
_audit_creation_date 2018-11-05
_audit_creation_method
;
Olex2 1.2
(compiled 2015.09.30 svn.r3233 for OlexSys, GUI svn.r5103)
;
_audit_update_record
;
2019-08-30 deposited with the CCDC.    2019-10-17 downloaded from the CCDC.
;
_cell_angle_alpha 90
_cell_angle_beta 99.3487(10)
_cell_angle_gamma 90
_cell_formula_units_Z 4
_cell_length_a 10.16325(10)
_cell_length_b 25.8990(2)
_cell_length_c 26.5556(3)
_cell_measurement_reflns_used 25072
_cell_measurement_temperature 100.01(10)
_cell_measurement_theta_max 76.3150
_cell_measurement_theta_min 3.4170
_cell_volume 6897.07(12)
_computing_cell_refinement 'CrysAlisPro 1.171.38.41 (Rigaku OD, 2015)'
_computing_data_collection 'CrysAlisPro 1.171.38.41 (Rigaku OD, 2015)'
_computing_data_reduction 'CrysAlisPro 1.171.38.41 (Rigaku OD, 2015)'
_computing_molecular_graphics 'Olex2 (Dolomanov et al., 2009)'
_computing_publication_material 'Olex2 (Dolomanov et al., 2009)'
_computing_structure_refinement 'ShelXL (Sheldrick, 2015)'
_computing_structure_solution 'ShelXT (Sheldrick, 2015)'
_diffrn_ambient_environment N~2~
_diffrn_ambient_temperature 100.01(10)
_diffrn_detector 'CCD plate'
_diffrn_detector_area_resol_mean 5.2850
_diffrn_detector_type AtlasS2
_diffrn_measured_fraction_theta_full 0.981
_diffrn_measured_fraction_theta_max 0.975
_diffrn_measurement_details
;
List of Runs (angles in degrees, time in seconds):

  # Type    Start    End  Width  t~exp~   \w     \q     \k     \f   Frames
#--------------------------------------------------------------------------
  1  \w    -29.00  64.00   0.50    1.00    --   42.50 -38.00 120.00  186
  2  \w     78.00 115.00   0.50    1.00    --   42.50  38.00  90.00   74
  3  \w    152.00 178.00   0.50    4.00    --  111.00  77.00 -30.00   52
  4  \w    123.00 161.00   0.50    4.00    --  111.00 125.00  30.00   76
  5  \w     93.00 167.00   0.50    4.00    --  111.00  45.00-120.00  148
  6  \w    144.00 177.00   0.50    4.00    --  111.00  45.00-150.00   66
  7  \w    113.00 178.00   0.50    4.00    --  111.00 125.00-120.00  130
  8  \w     87.00 142.00   0.50    4.00    --  111.00  45.00-150.00  110
  9  \w     86.00 111.00   0.50    4.00    --  111.00  77.00 -30.00   50
 10  \w     85.00 141.00   0.50    4.00    --  111.00  63.00  31.00  112
 11  \w     85.00 138.00   0.50    4.00    --  111.00 -61.00 120.00  106
 12  \w     83.00 114.00   0.50    4.00    --  111.00-125.00 150.00   62
 13  \w     54.00 106.00   0.50    4.00    --  111.00 -94.00 150.00  104
 14  \w     25.00  66.00   0.50    1.00    --   42.50-125.00 -30.00   82
 15  \w     36.00 106.00   0.50    4.00    --  111.00 -30.00 -90.00  140
 16  \w     78.00 109.00   0.50    4.00    --  111.00 -94.00 -30.00   62
 17  \w     36.00 156.00   0.50    4.00    --  111.00   0.00-150.00  240
 18  \w   -109.00 -76.00   0.50    1.00    --  -38.50 -57.00 -30.00   66
;
_diffrn_measurement_device 'four-circle diffractometer'
_diffrn_measurement_device_type 'SuperNova, Dual, Cu at zero, AtlasS2'
_diffrn_measurement_method '\w scans'
_diffrn_orient_matrix_type 'CrysAlisPro convention (1999,Acta A55,543-557)'
_diffrn_orient_matrix_UB_11 -0.0098688000
_diffrn_orient_matrix_UB_12 -0.0472007000
_diffrn_orient_matrix_UB_13 0.0345322000
_diffrn_orient_matrix_UB_21 -0.1453002000
_diffrn_orient_matrix_UB_22 -0.0086364000
_diffrn_orient_matrix_UB_23 -0.0259012000
_diffrn_orient_matrix_UB_31 0.0489751000
_diffrn_orient_matrix_UB_32 -0.0350850000
_diffrn_orient_matrix_UB_33 -0.0399569000
_diffrn_radiation_monochromator mirror
_diffrn_radiation_probe x-ray
_diffrn_radiation_type CuK\a
_diffrn_radiation_wavelength 1.54184
_diffrn_reflns_av_R_equivalents 0.0247
_diffrn_reflns_av_unetI/netI 0.0270
_diffrn_reflns_Laue_measured_fraction_full 0.981
_diffrn_reflns_Laue_measured_fraction_max 0.975
_diffrn_reflns_limit_h_max 12
_diffrn_reflns_limit_h_min -12
_diffrn_reflns_limit_k_max 32
_diffrn_reflns_limit_k_min -32
_diffrn_reflns_limit_l_max 31
_diffrn_reflns_limit_l_min -33
_diffrn_reflns_number 41516
_diffrn_reflns_point_group_measured_fraction_full 0.981
_diffrn_reflns_point_group_measured_fraction_max 0.975
_diffrn_reflns_theta_full 67.684
_diffrn_reflns_theta_max 76.632
_diffrn_reflns_theta_min 3.373
_diffrn_source 'micro-focus sealed X-ray tube'
_diffrn_source_type 'SuperNova (Cu) X-ray Source'
_exptl_absorpt_coefficient_mu 2.453
_exptl_absorpt_correction_T_max 0.728
_exptl_absorpt_correction_T_min 0.521
_exptl_absorpt_correction_type gaussian
_exptl_absorpt_process_details
;
CrysAlisPro 1.171.38.41 (Rigaku Oxford Diffraction, 2015)
Numerical absorption correction based on gaussian integration over
            a multifaceted crystal model
Empirical absorption correction using spherical harmonics,
 implemented in SCALE3 ABSPACK scaling algorithm.
;
_exptl_crystal_colour 'clear colourless'
_exptl_crystal_colour_lustre clear
_exptl_crystal_colour_primary colourless
_exptl_crystal_density_diffrn 1.244
_exptl_crystal_description block
_exptl_crystal_F_000 2768
_exptl_crystal_size_max 0.36
_exptl_crystal_size_mid 0.208
_exptl_crystal_size_min 0.144
_refine_diff_density_max 0.894
_refine_diff_density_min -0.584
_refine_diff_density_rms 0.064
_refine_ls_extinction_method none
_refine_ls_goodness_of_fit_ref 1.122
_refine_ls_hydrogen_treatment constr
_refine_ls_matrix_type full
_refine_ls_number_parameters 843
_refine_ls_number_reflns 14152
_refine_ls_number_restraints 344
_refine_ls_restrained_S_all 1.144
_refine_ls_R_factor_all 0.0546
_refine_ls_R_factor_gt 0.0529
_refine_ls_shift/su_max 0.002
_refine_ls_shift/su_mean 0.000
_refine_ls_structure_factor_coef Fsqd
_refine_ls_weighting_details 'w=1/[\s^2^(Fo^2^)+(0.0444P)^2^+10.1802P] where P=(Fo^2^+2Fc^2^)/3'
_refine_ls_weighting_scheme calc
_refine_ls_wR_factor_gt 0.1300
_refine_ls_wR_factor_ref 0.1311
_reflns_Friedel_coverage 0.000
_reflns_number_gt 13572
_reflns_number_total 14152
_reflns_threshold_expression 'I > 2\s(I)'
_cod_data_source_file c9sc04501e2.cif
_cod_data_source_block 9a2CuOTf
_cod_database_code 1552468
_chemical_oxdiff_formula 'C244 H408 Cu4 F4 N30 O8 S24 P1 '
_shelx_space_group_comment
;
The symmetry employed for this shelxl refinement is uniquely defined
by the following loop, which should always be used as a source of
symmetry information in preference to the above space-group names.
They are only intended as comments.
;
_reflns_odcompleteness_completeness 98.11
_reflns_odcompleteness_iscentric 1
_reflns_odcompleteness_theta 66.97
_olex2_refinement_description
;
1. Fixed Uiso
 At 1.2 times of:
  All C(H) groups, All C(H,H) groups
 At 1.5 times of:
  All C(H,H,H) groups
2. Restrained distances
 C69-C66
 -2.5 with sigma of 0.02
 C69-C68 \\sim C68-C67 \\sim C66-C67 \\sim C65-C66
 with sigma of 0.01
 C65-C67 \\sim C67-C69
 with sigma of 0.01
 C63-C64 \\sim C63-C62 \\sim C61-C62 \\sim C61-C60
 with sigma of 0.01
3. Uiso/Uaniso restraints and constraints
S1B \\sim F1B \\sim F2B \\sim F3B \\sim O1B \\sim O2B \\sim O3B \\sim C59B
\\sim S1A \\sim F1A \\sim F2A \\sim F3A \\sim O1A \\sim O2A \\sim O3A \\sim
C59A: within 2A with sigma of 0.01 and sigma for terminal atoms of 0.02
C60 \\sim C61 \\sim C62 \\sim C63 \\sim C64: within 2A with sigma of 0.01 and
sigma for terminal atoms of 0.02
C65 \\sim C66 \\sim C67 \\sim C68 \\sim C69: within 2A with sigma of 0.01 and
sigma for terminal atoms of 0.02
Uanis(C69) \\sim Ueq, Uanis(C67) \\sim Ueq, Uanis(C68) \\sim Ueq, Uanis(C66)
\\sim Ueq, Uanis(C65) \\sim Ueq: with sigma of 0.005 and sigma for terminal
atoms of 0.01
4. Others
 Sof(S1B)=Sof(F1B)=Sof(F2B)=Sof(F3B)=Sof(O1B)=Sof(O2B)=Sof(O3B)=Sof(C59B)=1-
 FVAR(1)
 Sof(S1A)=Sof(F1A)=Sof(F2A)=Sof(F3A)=Sof(O1A)=Sof(O2A)=Sof(O3A)=Sof(C59A)=
 FVAR(1)
 Fixed Sof: C65(0.5) H65A(0.5) H65B(0.5) H65C(0.5) C66(0.5) H66A(0.5)
 H66B(0.5) C67(0.5) H67A(0.5) H67B(0.5) C68(0.5) H68A(0.5) H68B(0.5) C69(0.5)
 H69A(0.5) H69B(0.5) H69C(0.5) C60(0.5) H60A(0.5) H60B(0.5) H60C(0.5) C61(0.5)
 H61A(0.5) H61B(0.5) C62(0.5) H62A(0.5) H62B(0.5) C63(0.5) H63A(0.5) H63B(0.5)
 C64(0.5) H64A(0.5) H64B(0.5) H64C(0.5)
5.a Ternary CH refined with riding coordinates:
 C1(H1), C7(H7), C18(H18), C24(H24), C30(H30), C36(H36), C47(H47), C53(H53)
5.b Secondary CH2 refined with riding coordinates:
 C2(H2A,H2B), C3(H3A,H3B), C4(H4A,H4B), C5(H5A,H5B), C6(H6A,H6B), C8(H8A,H8B),
 C9(H9A,H9B), C10(H10A,H10B), C11(H11A,H11B), C12(H12A,H12B), C19(H19A,H19B),
 C20(H20A,H20B), C21(H21A,H21B), C22(H22A,H22B), C23(H23A,H23B), C25(H25B,H25A),
  C26(H26A,H26B), C27(H27A,H27B), C28(H28A,H28B), C29(H29A,H29B), C31(H31A,
 H31B), C32(H32A,H32B), C33(H33A,H33B), C34(H34A,H34B), C35(H35A,H35B),
 C37(H37A,H37B), C38(H38A,H38B), C39(H39A,H39B), C40(H40A,H40B), C41(H41A,H41B),
  C48(H48A,H48B), C49(H49A,H49B), C50(H50A,H50B), C51(H51A,H51B), C52(H52A,
 H52B), C54(H54A,H54B), C55(H55A,H55B), C56(H56A,H56B), C57(H57A,H57B),
 C58(H58A,H58B), C66(H66A,H66B), C67(H67A,H67B), C68(H68A,H68B), C61(H61A,H61B),
  C62(H62A,H62B), C63(H63A,H63B)
5.c Aromatic/amide H refined with riding coordinates:
 C14(H14), C15(H15), C16(H16), C17(H17), C43(H43), C44(H44), C45(H45), C46(H46)
5.d Idealised Me refined as rotating group:
 C65(H65A,H65B,H65C), C69(H69A,H69B,H69C), C60(H60A,H60B,H60C), C64(H64A,H64B,
 H64C)
;
_shelx_shelxl_version_number 2014/7
_olex2_submission_special_instructions 'No special instructions were received'
_oxdiff_exptl_absorpt_empirical_details
;
Empirical correction (ABSPACK) includes:
- Absorption correction using spherical harmonics
- Frame scaling
;
_oxdiff_exptl_absorpt_empirical_full_max 1.268
_oxdiff_exptl_absorpt_empirical_full_min 0.793

loop_
_space_group_symop_operation_xyz
'x, y, z'
'-x+1/2, y+1/2, -z+1/2'
'-x, -y, -z'
'x-1/2, -y-1/2, z-1/2'

loop_
_atom_site_label
_atom_site_type_symbol
_atom_site_fract_x
_atom_site_fract_y
_atom_site_fract_z
_atom_site_U_iso_or_equiv
_atom_site_adp_type
_atom_site_occupancy
_atom_site_site_symmetry_order
_atom_site_calc_flag
_atom_site_refinement_flags_posn
_atom_site_refinement_flags_adp
_atom_site_refinement_flags_occupancy
_atom_site_disorder_assembly
_atom_site_disorder_group
Cu1 Cu 0.72370(4) 0.61109(2) 0.67176(2) 0.02345(9) Uani 1 1 d . . . . .
P1 P 0.76245(6) 0.69524(2) 0.65998(2) 0.02309(13) Uani 1 1 d . . . . .
P2 P 0.73812(6) 0.69434(2) 0.57661(2) 0.02392(13) Uani 1 1 d . . . . .
P3 P 0.87176(6) 0.75570(2) 0.55431(2) 0.02571(13) Uani 1 1 d . . . . .
P4 P 0.74673(6) 0.57677(2) 0.75016(2) 0.02282(12) Uani 1 1 d . . . . .
P5 P 0.57151(6) 0.52562(2) 0.74464(2) 0.02605(13) Uani 1 1 d . . . . .
P6 P 0.66278(7) 0.44776(2) 0.74247(3) 0.03076(15) Uani 1 1 d . . . . .
N1 N 0.8134(2) 0.59468(8) 0.60690(8) 0.0258(4) Uani 1 1 d . . . . .
N2 N 0.5403(2) 0.57425(8) 0.64911(8) 0.0268(4) Uani 1 1 d . . . . .
C1 C 0.6533(2) 0.74927(9) 0.67319(9) 0.0262(5) Uani 1 1 d . . . . .
H1 H 0.6607 0.7517 0.7104 0.031 Uiso 1 1 calc R . . . .
C2 C 0.5071(3) 0.73747(10) 0.65232(11) 0.0307(5) Uani 1 1 d . . . . .
H2A H 0.4964 0.7330 0.6156 0.037 Uiso 1 1 calc R . . . .
H2B H 0.4816 0.7055 0.6671 0.037 Uiso 1 1 calc R . . . .
C3 C 0.4160(3) 0.78104(11) 0.66475(12) 0.0381(6) Uani 1 1 d . . . . .
H3A H 0.4192 0.7830 0.7014 0.046 Uiso 1 1 calc R . . . .
H3B H 0.3248 0.7735 0.6493 0.046 Uiso 1 1 calc R . . . .
C4 C 0.4579(3) 0.83306(12) 0.64506(14) 0.0429(7) Uani 1 1 d . . . . .
H4A H 0.4488 0.8321 0.6081 0.051 Uiso 1 1 calc R . . . .
H4B H 0.4003 0.8601 0.6543 0.051 Uiso 1 1 calc R . . . .
C5 C 0.6026(3) 0.84484(11) 0.66800(13) 0.0401(7) Uani 1 1 d . . . . .
H5A H 0.6108 0.8476 0.7048 0.048 Uiso 1 1 calc R . . . .
H5B H 0.6290 0.8776 0.6549 0.048 Uiso 1 1 calc R . . . .
C6 C 0.6939(3) 0.80197(10) 0.65441(11) 0.0307(5) Uani 1 1 d . . . . .
H6A H 0.7852 0.8095 0.6698 0.037 Uiso 1 1 calc R . . . .
H6B H 0.6900 0.8009 0.6177 0.037 Uiso 1 1 calc R . . . .
C7 C 0.9352(3) 0.71508(10) 0.68758(10) 0.0291(5) Uani 1 1 d . . . . .
H7 H 0.9653 0.7413 0.6654 0.035 Uiso 1 1 calc R . . . .
C8 C 0.9429(3) 0.73792(11) 0.74137(11) 0.0361(6) Uani 1 1 d . . . . .
H8A H 0.8864 0.7683 0.7399 0.043 Uiso 1 1 calc R . . . .
H8B H 0.9106 0.7128 0.7636 0.043 Uiso 1 1 calc R . . . .
C9 C 1.0863(3) 0.75264(12) 0.76301(12) 0.0442(7) Uani 1 1 d . . . . .
H9A H 1.1167 0.7791 0.7417 0.053 Uiso 1 1 calc R . . . .
H9B H 1.0896 0.7669 0.7970 0.053 Uiso 1 1 calc R . . . .
C10 C 1.1783(3) 0.70639(13) 0.76556(12) 0.0443(7) Uani 1 1 d . . . . .
H10A H 1.1529 0.6812 0.7892 0.053 Uiso 1 1 calc R . . . .
H10B H 1.2691 0.7172 0.7781 0.053 Uiso 1 1 calc R . . . .
C11 C 1.1717(3) 0.68164(13) 0.71305(12) 0.0422(7) Uani 1 1 d . . . . .
H11A H 1.2254 0.6505 0.7161 0.051 Uiso 1 1 calc R . . . .
H11B H 1.2085 0.7053 0.6906 0.051 Uiso 1 1 calc R . . . .
C12 C 1.0282(3) 0.66829(11) 0.68977(11) 0.0323(5) Uani 1 1 d . . . . .
H12A H 0.9957 0.6413 0.7099 0.039 Uiso 1 1 calc R . . . .
H12B H 1.0267 0.6551 0.6555 0.039 Uiso 1 1 calc R . . . .
C13 C 0.8010(2) 0.62858(10) 0.56770(9) 0.0261(5) Uani 1 1 d . . . . .
C14 C 0.8251(3) 0.61402(11) 0.51943(10) 0.0345(6) Uani 1 1 d . . . . .
H14 H 0.8133 0.6375 0.4926 0.041 Uiso 1 1 calc R . . . .
C15 C 0.8667(3) 0.56417(12) 0.51207(11) 0.0401(7) Uani 1 1 d . . . . .
H15 H 0.8830 0.5538 0.4801 0.048 Uiso 1 1 calc R . . . .
C16 C 0.8841(3) 0.52972(11) 0.55238(11) 0.0375(6) Uani 1 1 d . . . . .
H16 H 0.9141 0.4963 0.5483 0.045 Uiso 1 1 calc R . . . .
C17 C 0.8556(3) 0.54634(10) 0.59872(10) 0.0301(5) Uani 1 1 d . . . . .
H17 H 0.8660 0.5231 0.6258 0.036 Uiso 1 1 calc R . . . .
C18 C 0.7637(3) 0.78305(10) 0.49674(10) 0.0307(5) Uani 1 1 d . . . . .
H18 H 0.8169 0.8104 0.4844 0.037 Uiso 1 1 calc R . . . .
C19 C 0.6393(3) 0.81004(11) 0.50975(11) 0.0365(6) Uani 1 1 d . . . . .
H19A H 0.6657 0.8351 0.5367 0.044 Uiso 1 1 calc R . . . .
H19B H 0.5821 0.7847 0.5222 0.044 Uiso 1 1 calc R . . . .
C20 C 0.5617(3) 0.83747(13) 0.46298(13) 0.0462(7) Uani 1 1 d . . . . .
H20A H 0.4790 0.8510 0.4715 0.055 Uiso 1 1 calc R . . . .
H20B H 0.6138 0.8663 0.4538 0.055 Uiso 1 1 calc R . . . .
C21 C 0.5305(3) 0.80119(14) 0.41776(13) 0.0484(8) Uani 1 1 d . . . . .
H21A H 0.4685 0.7749 0.4253 0.058 Uiso 1 1 calc R . . . .
H21B H 0.4880 0.8204 0.3882 0.058 Uiso 1 1 calc R . . . .
C22 C 0.6548(3) 0.77547(14) 0.40544(11) 0.0444(7) Uani 1 1 d . . . . .
H22A H 0.7137 0.8014 0.3949 0.053 Uiso 1 1 calc R . . . .
H22B H 0.6308 0.7515 0.3774 0.053 Uiso 1 1 calc R . . . .
C23 C 0.7271(3) 0.74652(12) 0.45170(10) 0.0367(6) Uani 1 1 d . . . . .
H23A H 0.8074 0.7308 0.4433 0.044 Uiso 1 1 calc R . . . .
H23B H 0.6702 0.7192 0.4609 0.044 Uiso 1 1 calc R . . . .
C24 C 1.0105(3) 0.72657(10) 0.52565(10) 0.0302(5) Uani 1 1 d . . . . .
H24 H 0.9746 0.7012 0.4996 0.036 Uiso 1 1 calc R . . . .
C25 C 1.0790(3) 0.77083(12) 0.50102(11) 0.0362(6) Uani 1 1 d . . . . .
H25B H 1.0166 0.7856 0.4733 0.043 Uiso 1 1 calc R . . . .
H25A H 1.1047 0.7977 0.5261 0.043 Uiso 1 1 calc R . . . .
C26 C 1.2022(3) 0.75176(14) 0.48065(12) 0.0427(7) Uani 1 1 d . . . . .
H26A H 1.1758 0.7267 0.4538 0.051 Uiso 1 1 calc R . . . .
H26B H 1.2445 0.7805 0.4662 0.051 Uiso 1 1 calc R . . . .
C27 C 1.3002(3) 0.72729(13) 0.52286(12) 0.0407(7) Uani 1 1 d . . . . .
H27A H 1.3309 0.7530 0.5487 0.049 Uiso 1 1 calc R . . . .
H27B H 1.3769 0.7147 0.5091 0.049 Uiso 1 1 calc R . . . .
C28 C 1.2358(3) 0.68283(12) 0.54698(12) 0.0402(6) Uani 1 1 d . . . . .
H28A H 1.2990 0.6687 0.5749 0.048 Uiso 1 1 calc R . . . .
H28B H 1.2127 0.6557 0.5219 0.048 Uiso 1 1 calc R . . . .
C29 C 1.1099(3) 0.70046(11) 0.56709(11) 0.0339(6) Uani 1 1 d . . . . .
H29A H 1.0678 0.6708 0.5801 0.041 Uiso 1 1 calc R . . . .
H29B H 1.1348 0.7244 0.5951 0.041 Uiso 1 1 calc R . . . .
C30 C 0.8969(2) 0.54121(10) 0.78233(10) 0.0276(5) Uani 1 1 d . . . . .
H30 H 0.8690 0.5141 0.8041 0.033 Uiso 1 1 calc R . . . .
C31 C 0.9670(3) 0.51632(10) 0.74129(10) 0.0296(5) Uani 1 1 d . . . . .
H31A H 0.9083 0.4908 0.7227 0.035 Uiso 1 1 calc R . . . .
H31B H 0.9849 0.5426 0.7173 0.035 Uiso 1 1 calc R . . . .
C32 C 1.0975(3) 0.49049(12) 0.76456(13) 0.0413(7) Uani 1 1 d . . . . .
H32A H 1.1400 0.4759 0.7376 0.050 Uiso 1 1 calc R . . . .
H32B H 1.0793 0.4626 0.7868 0.050 Uiso 1 1 calc R . . . .
C33 C 1.1914(3) 0.52946(14) 0.79513(14) 0.0499(8) Uani 1 1 d . . . . .
H33A H 1.2731 0.5123 0.8103 0.060 Uiso 1 1 calc R . . . .
H33B H 1.2141 0.5563 0.7726 0.060 Uiso 1 1 calc R . . . .
C34 C 1.1250(3) 0.55341(14) 0.83688(13) 0.0451(7) Uani 1 1 d . . . . .
H34A H 1.1840 0.5791 0.8550 0.054 Uiso 1 1 calc R . . . .
H34B H 1.1100 0.5268 0.8611 0.054 Uiso 1 1 calc R . . . .
C35 C 0.9923(3) 0.57873(11) 0.81531(10) 0.0328(5) Uani 1 1 d . . . . .
H35A H 1.0088 0.6083 0.7948 0.039 Uiso 1 1 calc R . . . .
H35B H 0.9502 0.5911 0.8433 0.039 Uiso 1 1 calc R . . . .
C36 C 0.7042(3) 0.62299(10) 0.79860(10) 0.0283(5) Uani 1 1 d . . . . .
H36 H 0.7813 0.6459 0.8071 0.034 Uiso 1 1 calc R . . . .
C37 C 0.5872(3) 0.65708(10) 0.77517(10) 0.0309(5) Uani 1 1 d . . . . .
H37A H 0.6047 0.6713 0.7431 0.037 Uiso 1 1 calc R . . . .
H37B H 0.5067 0.6364 0.7682 0.037 Uiso 1 1 calc R . . . .
C38 C 0.5669(3) 0.70107(12) 0.81147(12) 0.0400(6) Uani 1 1 d . . . . .
H38A H 0.6455 0.7229 0.8168 0.048 Uiso 1 1 calc R . . . .
H38B H 0.4916 0.7220 0.7964 0.048 Uiso 1 1 calc R . . . .
C39 C 0.5417(4) 0.67990(15) 0.86218(12) 0.0496(8) Uani 1 1 d . . . . .
H39A H 0.4582 0.6610 0.8572 0.060 Uiso 1 1 calc R . . . .
H39B H 0.5340 0.7083 0.8853 0.060 Uiso 1 1 calc R . . . .
C40 C 0.6549(3) 0.64399(15) 0.88586(12) 0.0481(8) Uani 1 1 d . . . . .
H40A H 0.6336 0.6294 0.9172 0.058 Uiso 1 1 calc R . . . .
H40B H 0.7365 0.6638 0.8943 0.058 Uiso 1 1 calc R . . . .
C41 C 0.6769(3) 0.60008(12) 0.84910(10) 0.0371(6) Uani 1 1 d . . . . .
H41A H 0.7520 0.5790 0.8642 0.045 Uiso 1 1 calc R . . . .
H41B H 0.5984 0.5783 0.8429 0.045 Uiso 1 1 calc R . . . .
C42 C 0.4885(2) 0.54024(9) 0.67946(10) 0.0275(5) Uani 1 1 d . . . . .
C43 C 0.3669(3) 0.51574(11) 0.66278(12) 0.0368(6) Uani 1 1 d . . . . .
H43 H 0.3305 0.4940 0.6848 0.044 Uiso 1 1 calc R . . . .
C44 C 0.3004(3) 0.52368(12) 0.61382(14) 0.0458(7) Uani 1 1 d . . . . .
H44 H 0.2203 0.5069 0.6022 0.055 Uiso 1 1 calc R . . . .
C45 C 0.3560(3) 0.55729(13) 0.58226(13) 0.0472(8) Uani 1 1 d . . . . .
H45 H 0.3146 0.5631 0.5489 0.057 Uiso 1 1 calc R . . . .
C46 C 0.4738(3) 0.58181(11) 0.60155(11) 0.0367(6) Uani 1 1 d . . . . .
H46 H 0.5094 0.6049 0.5805 0.044 Uiso 1 1 calc R . . . .
C47 C 0.5901(3) 0.42042(10) 0.67945(12) 0.0350(6) Uani 1 1 d . . . . .
H47 H 0.4944 0.4279 0.6723 0.042 Uiso 1 1 calc R . . . .
C48 C 0.6589(3) 0.44425(12) 0.63751(12) 0.0413(7) Uani 1 1 d . . . . .
H48A H 0.6463 0.4814 0.6370 0.050 Uiso 1 1 calc R . . . .
H48B H 0.7539 0.4374 0.6449 0.050 Uiso 1 1 calc R . . . .
C49 C 0.6017(5) 0.42184(17) 0.58542(15) 0.0631(10) Uani 1 1 d . . . . .
H49A H 0.6465 0.4371 0.5595 0.076 Uiso 1 1 calc R . . . .
H49B H 0.5076 0.4301 0.5773 0.076 Uiso 1 1 calc R . . . .
C50 C 0.6201(5) 0.36307(17) 0.58550(18) 0.0726(13) Uani 1 1 d . . . . .
H50A H 0.5780 0.3491 0.5530 0.087 Uiso 1 1 calc R . . . .
H50B H 0.7145 0.3550 0.5898 0.087 Uiso 1 1 calc R . . . .
C51 C 0.5592(4) 0.33805(14) 0.62845(18) 0.0663(12) Uani 1 1 d . . . . .
H51A H 0.4631 0.3421 0.6214 0.080 Uiso 1 1 calc R . . . .
H51B H 0.5789 0.3014 0.6294 0.080 Uiso 1 1 calc R . . . .
C52 C 0.6118(3) 0.36152(11) 0.68045(15) 0.0478(8) Uani 1 1 d . . . . .
H52A H 0.7062 0.3541 0.6896 0.057 Uiso 1 1 calc R . . . .
H52B H 0.5660 0.3462 0.7061 0.057 Uiso 1 1 calc R . . . .
C53 C 0.5717(3) 0.41459(10) 0.78882(12) 0.0389(7) Uani 1 1 d . . . . .
H53 H 0.6057 0.3791 0.7916 0.047 Uiso 1 1 calc R . . . .
C54 C 0.6109(3) 0.43851(13) 0.84189(13) 0.0456(7) Uani 1 1 d . . . . .
H54A H 0.5788 0.4738 0.8414 0.055 Uiso 1 1 calc R . . . .
H54B H 0.7074 0.4392 0.8507 0.055 Uiso 1 1 calc R . . . .
C55 C 0.5523(4) 0.40753(15) 0.88223(15) 0.0599(10) Uani 1 1 d . . . . .
H55A H 0.5918 0.3734 0.8853 0.072 Uiso 1 1 calc R . . . .
H55B H 0.5739 0.4246 0.9151 0.072 Uiso 1 1 calc R . . . .
C56 C 0.4019(4) 0.40272(15) 0.86805(16) 0.0642(11) Uani 1 1 d . . . . .
H56A H 0.3683 0.3810 0.8929 0.077 Uiso 1 1 calc R . . . .
H56B H 0.3617 0.4366 0.8691 0.077 Uiso 1 1 calc R . . . .
C57 C 0.3622(4) 0.37998(15) 0.81576(17) 0.0643(11) Uani 1 1 d . . . . .
H57A H 0.2657 0.3799 0.8072 0.077 Uiso 1 1 calc R . . . .
H57B H 0.3924 0.3444 0.8160 0.077 Uiso 1 1 calc R . . . .
C58 C 0.4205(3) 0.40995(12) 0.77483(14) 0.0447(7) Uani 1 1 d . . . . .
H58A H 0.3983 0.3924 0.7423 0.054 Uiso 1 1 calc R . . . .
H58B H 0.3813 0.4442 0.7712 0.054 Uiso 1 1 calc R . . . .
C65 C 0.973(2) 0.5556(6) 1.0575(6) 0.129(5) Uani 0.5 1 d D U P A -1
H65A H 0.8825 0.5655 1.0451 0.194 Uiso 0.5 1 calc GR . P A -1
H65B H 1.0318 0.5830 1.0510 0.194 Uiso 0.5 1 calc GR . P A -1
H65C H 0.9836 0.5493 1.0935 0.194 Uiso 0.5 1 calc GR . P A -1
C66 C 1.0082(17) 0.5045(6) 1.0290(6) 0.135(4) Uani 0.5 1 d D U P A -1
H66A H 0.9795 0.4737 1.0449 0.161 Uiso 0.5 1 calc R . P A -1
H66B H 1.1028 0.5022 1.0276 0.161 Uiso 0.5 1 calc R . P A -1
C67 C 0.9214(17) 0.5146(7) 0.9733(6) 0.144(4) Uani 0.5 1 d D U P A -1
H67A H 0.8270 0.5159 0.9753 0.173 Uiso 0.5 1 calc R . P A -1
H67B H 0.9471 0.5469 0.9591 0.173 Uiso 0.5 1 calc R . P A -1
C68 C 0.9533(18) 0.4671(8) 0.9394(7) 0.152(5) Uani 0.5 1 d D U P A -1
H68A H 0.9587 0.4777 0.9048 0.183 Uiso 0.5 1 calc R . P A -1
H68B H 0.8873 0.4400 0.9387 0.183 Uiso 0.5 1 calc R . P A -1
C69 C 1.0966(18) 0.4492(7) 0.9696(8) 0.170(7) Uani 0.5 1 d D U P A -1
H69A H 1.1660 0.4659 0.9550 0.255 Uiso 0.5 1 calc GR . P A -1
H69B H 1.1053 0.4124 0.9667 0.255 Uiso 0.5 1 calc GR . P A -1
H69C H 1.1040 0.4585 1.0049 0.255 Uiso 0.5 1 calc GR . P A -1
C60 C 0.4070(12) 0.5817(5) 0.9487(6) 0.066(3) Uani 0.5 1 d D U P B -1
H60A H 0.3243 0.5980 0.9348 0.099 Uiso 0.5 1 calc GR . P B -1
H60B H 0.4597 0.5769 0.9222 0.099 Uiso 0.5 1 calc GR . P B -1
H60C H 0.4548 0.6032 0.9750 0.099 Uiso 0.5 1 calc GR . P B -1
C61 C 0.3788(11) 0.5293(5) 0.9713(5) 0.091(3) Uani 0.5 1 d D U P B -1
H61A H 0.3363 0.5066 0.9444 0.109 Uiso 0.5 1 calc R . P B -1
H61B H 0.3189 0.5337 0.9959 0.109 Uiso 0.5 1 calc R . P B -1
C62 C 0.5103(19) 0.5053(8) 0.9975(12) 0.086(3) Uani 0.5 1 d D U P B -1
H62A H 0.5692 0.4986 0.9729 0.103 Uiso 0.5 1 calc R . P B -1
H62B H 0.5553 0.5280 1.0238 0.103 Uiso 0.5 1 calc R . P B -1
C63 C 0.4699(14) 0.4548(5) 1.0206(5) 0.107(3) Uani 0.5 1 d D U P B -1
H63A H 0.4235 0.4320 0.9947 0.129 Uiso 0.5 1 calc R . P B -1
H63B H 0.4139 0.4611 1.0463 0.129 Uiso 0.5 1 calc R . P B -1
C64 C 0.6059(19) 0.4327(9) 1.0444(10) 0.149(8) Uani 0.5 1 d D U P B -1
H64A H 0.6571 0.4252 1.0179 0.224 Uiso 0.5 1 calc GR . P B -1
H64B H 0.5931 0.4015 1.0626 0.224 Uiso 0.5 1 calc GR . P B -1
H64C H 0.6527 0.4575 1.0675 0.224 Uiso 0.5 1 calc GR . P B -1
S1B S 1.0905(13) 0.3900(5) 0.6236(6) 0.0454(18) Uani 0.415(4) 1 d . U P C 2
F1B F 1.1314(6) 0.3194(3) 0.6966(3) 0.0605(15) Uani 0.415(4) 1 d . U P C 2
F2B F 0.9973(8) 0.3807(3) 0.7087(3) 0.084(2) Uani 0.415(4) 1 d . U P C 2
F3B F 0.9315(8) 0.3219(3) 0.6548(3) 0.0633(19) Uani 0.415(4) 1 d . U P C 2
O1B O 1.1191(10) 0.3489(3) 0.5895(3) 0.077(2) Uani 0.415(4) 1 d . U P C 2
O2B O 1.2079(9) 0.4123(3) 0.6501(4) 0.086(2) Uani 0.415(4) 1 d . U P C 2
O3B O 0.9835(10) 0.4194(4) 0.6042(4) 0.091(3) Uani 0.415(4) 1 d . U P C 2
C59B C 1.0401(15) 0.3495(6) 0.6746(6) 0.043(2) Uani 0.415(4) 1 d . U P C 2
S1A S 1.0885(7) 0.3910(4) 0.6189(4) 0.0358(9) Uani 0.585(4) 1 d . U P C 1
F1A F 0.9547(5) 0.3387(2) 0.6783(2) 0.0593(13) Uani 0.585(4) 1 d . U P C 1
F2A F 1.1259(5) 0.30076(15) 0.6595(3) 0.0787(15) Uani 0.585(4) 1 d . U P C 1
F3A F 1.1509(5) 0.3609(2) 0.71262(16) 0.0870(16) Uani 0.585(4) 1 d . U P C 1
O1A O 1.0364(6) 0.43847(17) 0.6361(2) 0.0657(14) Uani 0.585(4) 1 d . U P C 1
O2A O 1.0019(6) 0.3695(3) 0.57628(17) 0.0794(18) Uani 0.585(4) 1 d . U P C 1
O3A O 1.2238(4) 0.39214(19) 0.6134(2) 0.0582(13) Uani 0.585(4) 1 d . U P C 1
C59A C 1.0766(8) 0.3468(5) 0.6686(4) 0.0423(17) Uani 0.585(4) 1 d . U P C 1

loop_
_atom_site_aniso_label
_atom_site_aniso_U_11
_atom_site_aniso_U_22
_atom_site_aniso_U_33
_atom_site_aniso_U_23
_atom_site_aniso_U_13
_atom_site_aniso_U_12
Cu1 0.02816(18) 0.01848(17) 0.02544(18) 0.00010(13) 0.00949(13) -0.00322(13)
P1 0.0268(3) 0.0184(3) 0.0252(3) 0.0000(2) 0.0075(2) -0.0039(2)
P2 0.0267(3) 0.0216(3) 0.0247(3) 0.0012(2) 0.0080(2) -0.0023(2)
P3 0.0259(3) 0.0244(3) 0.0280(3) 0.0041(2) 0.0078(2) -0.0022(2)
P4 0.0260(3) 0.0191(3) 0.0253(3) 0.0006(2) 0.0101(2) 0.0007(2)
P5 0.0273(3) 0.0187(3) 0.0353(3) 0.0027(2) 0.0145(2) 0.0010(2)
P6 0.0303(3) 0.0193(3) 0.0471(4) 0.0048(3) 0.0194(3) 0.0031(2)
N1 0.0298(10) 0.0225(10) 0.0272(10) -0.0005(8) 0.0107(8) -0.0024(8)
N2 0.0283(10) 0.0202(9) 0.0324(11) -0.0008(8) 0.0059(8) -0.0028(8)
C1 0.0310(12) 0.0212(11) 0.0280(12) -0.0013(9) 0.0092(9) -0.0030(9)
C2 0.0316(13) 0.0253(12) 0.0372(14) -0.0019(10) 0.0112(10) -0.0047(10)
C3 0.0301(13) 0.0342(14) 0.0536(17) -0.0041(12) 0.0180(12) -0.0018(11)
C4 0.0357(15) 0.0298(14) 0.067(2) -0.0003(13) 0.0183(14) 0.0049(11)
C5 0.0405(15) 0.0226(12) 0.0607(19) -0.0036(12) 0.0188(14) -0.0034(11)
C6 0.0292(12) 0.0224(12) 0.0417(14) 0.0012(10) 0.0097(10) -0.0029(10)
C7 0.0324(13) 0.0250(12) 0.0301(12) 0.0042(10) 0.0053(10) -0.0087(10)
C8 0.0425(15) 0.0293(13) 0.0343(14) -0.0020(11) -0.0002(11) -0.0027(11)
C9 0.0506(18) 0.0335(15) 0.0429(16) 0.0020(12) -0.0095(13) -0.0100(13)
C10 0.0366(15) 0.0430(17) 0.0483(17) 0.0103(13) -0.0081(13) -0.0127(13)
C11 0.0302(14) 0.0465(17) 0.0494(17) 0.0096(14) 0.0051(12) -0.0075(12)
C12 0.0276(12) 0.0333(13) 0.0364(14) 0.0045(11) 0.0068(10) -0.0028(10)
C13 0.0284(12) 0.0250(11) 0.0264(12) -0.0010(9) 0.0086(9) -0.0018(9)
C14 0.0464(16) 0.0326(14) 0.0269(13) 0.0017(10) 0.0130(11) 0.0013(11)
C15 0.0575(18) 0.0351(15) 0.0314(14) -0.0044(11) 0.0181(13) 0.0038(13)
C16 0.0492(16) 0.0274(13) 0.0393(15) -0.0025(11) 0.0171(13) 0.0040(12)
C17 0.0371(14) 0.0222(12) 0.0333(13) -0.0001(10) 0.0122(10) -0.0012(10)
C18 0.0295(12) 0.0303(13) 0.0328(13) 0.0078(10) 0.0066(10) -0.0036(10)
C19 0.0336(14) 0.0345(14) 0.0414(15) 0.0064(12) 0.0058(11) 0.0019(11)
C20 0.0381(15) 0.0426(17) 0.0552(19) 0.0139(14) -0.0001(13) 0.0046(13)
C21 0.0397(16) 0.055(2) 0.0454(17) 0.0172(15) -0.0079(13) -0.0062(14)
C22 0.0422(16) 0.057(2) 0.0324(14) 0.0090(13) 0.0027(12) -0.0124(14)
C23 0.0375(14) 0.0416(15) 0.0307(13) 0.0036(11) 0.0050(11) -0.0053(12)
C24 0.0304(12) 0.0306(13) 0.0312(13) 0.0026(10) 0.0101(10) 0.0002(10)
C25 0.0362(14) 0.0404(15) 0.0342(14) 0.0100(11) 0.0128(11) 0.0009(12)
C26 0.0383(15) 0.0549(19) 0.0381(15) 0.0081(13) 0.0161(12) -0.0006(13)
C27 0.0303(14) 0.0482(17) 0.0459(16) 0.0015(13) 0.0135(12) 0.0011(12)
C28 0.0337(14) 0.0411(16) 0.0467(16) 0.0038(13) 0.0089(12) 0.0062(12)
C29 0.0328(13) 0.0340(14) 0.0364(14) 0.0077(11) 0.0101(11) 0.0015(11)
C30 0.0292(12) 0.0258(12) 0.0297(12) 0.0017(9) 0.0103(10) 0.0040(9)
C31 0.0281(12) 0.0280(12) 0.0350(13) -0.0033(10) 0.0122(10) 0.0014(10)
C32 0.0335(14) 0.0374(15) 0.0543(18) -0.0057(13) 0.0110(13) 0.0076(12)
C33 0.0307(15) 0.054(2) 0.064(2) -0.0113(16) 0.0037(14) 0.0083(13)
C34 0.0369(15) 0.0492(18) 0.0463(17) -0.0065(14) -0.0018(13) 0.0078(13)
C35 0.0319(13) 0.0338(14) 0.0329(13) -0.0023(11) 0.0058(10) 0.0049(11)
C36 0.0323(13) 0.0253(12) 0.0290(12) -0.0032(9) 0.0100(10) 0.0026(10)
C37 0.0327(13) 0.0283(13) 0.0335(13) -0.0021(10) 0.0107(10) 0.0038(10)
C38 0.0390(15) 0.0354(15) 0.0467(16) -0.0089(12) 0.0107(12) 0.0105(12)
C39 0.0501(18) 0.060(2) 0.0413(17) -0.0137(15) 0.0138(14) 0.0170(16)
C40 0.0509(18) 0.063(2) 0.0320(15) -0.0081(14) 0.0119(13) 0.0141(16)
C41 0.0419(15) 0.0429(16) 0.0286(13) 0.0012(11) 0.0118(11) 0.0100(12)
C42 0.0285(12) 0.0169(10) 0.0383(13) -0.0014(9) 0.0089(10) -0.0005(9)
C43 0.0323(14) 0.0262(13) 0.0526(17) 0.0020(12) 0.0085(12) -0.0042(10)
C44 0.0374(15) 0.0341(15) 0.062(2) -0.0004(14) -0.0040(14) -0.0127(12)
C45 0.0503(18) 0.0380(16) 0.0472(17) 0.0013(13) -0.0100(14) -0.0082(14)
C46 0.0416(15) 0.0282(13) 0.0384(14) 0.0033(11) 0.0010(12) -0.0069(11)
C47 0.0340(13) 0.0225(12) 0.0535(17) -0.0054(11) 0.0221(12) -0.0025(10)
C48 0.0487(17) 0.0303(14) 0.0511(17) -0.0057(12) 0.0265(14) -0.0037(12)
C49 0.082(3) 0.061(2) 0.054(2) -0.0174(18) 0.031(2) -0.007(2)
C50 0.084(3) 0.061(2) 0.082(3) -0.041(2) 0.040(2) -0.014(2)
C51 0.067(2) 0.0338(17) 0.107(3) -0.0290(19) 0.041(2) -0.0128(16)
C52 0.0447(17) 0.0234(13) 0.083(2) -0.0074(14) 0.0327(16) -0.0038(12)
C53 0.0448(16) 0.0215(12) 0.0567(18) 0.0134(12) 0.0266(14) 0.0083(11)
C54 0.0517(18) 0.0375(16) 0.0520(18) 0.0121(13) 0.0215(15) 0.0121(13)
C55 0.089(3) 0.0433(18) 0.056(2) 0.0177(16) 0.038(2) 0.0209(19)
C56 0.088(3) 0.0440(19) 0.075(3) 0.0102(18) 0.057(2) 0.0028(19)
C57 0.078(3) 0.0418(18) 0.088(3) 0.0001(18) 0.060(2) -0.0134(18)
C58 0.0448(17) 0.0324(14) 0.065(2) 0.0033(14) 0.0339(15) -0.0031(12)
C65 0.143(8) 0.115(8) 0.129(8) 0.013(7) 0.019(7) -0.037(7)
C66 0.137(6) 0.135(6) 0.136(6) 0.006(4) 0.035(4) -0.014(4)
C67 0.146(6) 0.143(6) 0.148(6) 0.019(4) 0.032(4) -0.017(4)
C68 0.154(6) 0.154(6) 0.154(6) 0.005(4) 0.037(4) -0.023(4)
C69 0.180(10) 0.148(9) 0.181(10) 0.033(8) 0.027(8) -0.046(8)
C60 0.048(5) 0.063(6) 0.082(6) 0.007(5) -0.002(4) 0.015(4)
C61 0.085(6) 0.103(7) 0.085(6) 0.011(5) 0.016(5) -0.002(5)
C62 0.098(6) 0.085(7) 0.084(6) 0.010(5) 0.042(5) 0.007(5)
C63 0.124(8) 0.089(7) 0.115(7) 0.036(6) 0.040(6) 0.012(6)
C64 0.126(13) 0.135(15) 0.176(15) 0.072(12) -0.008(11) -0.012(11)
S1B 0.064(3) 0.032(2) 0.047(3) 0.005(2) 0.030(2) 0.005(2)
F1B 0.059(3) 0.055(3) 0.065(3) 0.031(3) 0.003(3) 0.007(3)
F2B 0.132(5) 0.063(3) 0.076(4) -0.005(3) 0.070(4) -0.011(3)
F3B 0.054(3) 0.048(4) 0.088(5) 0.014(3) 0.012(4) -0.011(3)
O1B 0.127(6) 0.062(4) 0.053(4) -0.004(3) 0.042(4) 0.006(4)
O2B 0.089(5) 0.070(5) 0.102(5) 0.012(4) 0.023(4) -0.045(4)
O3B 0.089(5) 0.089(6) 0.104(6) 0.056(5) 0.041(5) 0.033(5)
C59B 0.057(5) 0.030(3) 0.047(4) 0.011(3) 0.026(4) -0.008(4)
S1A 0.0404(15) 0.0336(17) 0.0375(16) 0.0055(11) 0.0185(11) -0.0034(12)
F1A 0.044(3) 0.072(3) 0.070(3) 0.032(2) 0.034(2) 0.012(2)
F2A 0.080(3) 0.0294(18) 0.140(4) 0.024(2) 0.060(3) 0.0122(18)
F3A 0.102(3) 0.102(4) 0.048(2) 0.026(2) -0.017(2) -0.015(3)
O1A 0.087(4) 0.027(2) 0.091(4) 0.019(2) 0.038(3) 0.021(2)
O2A 0.089(4) 0.114(4) 0.035(2) -0.004(2) 0.009(2) -0.041(3)
O3A 0.043(2) 0.056(3) 0.083(3) 0.021(2) 0.031(2) -0.0045(18)
C59A 0.044(3) 0.036(3) 0.052(3) 0.006(3) 0.022(3) -0.004(3)

loop_
_atom_type_symbol
_atom_type_description
_atom_type_scat_dispersion_real
_atom_type_scat_dispersion_imag
_atom_type_scat_source
C C 0.0181 0.0091 'International Tables Vol C Tables 4.2.6.8 and 6.1.1.4'
H H 0.0000 0.0000 'International Tables Vol C Tables 4.2.6.8 and 6.1.1.4'
Cu Cu -1.9646 0.5888 'International Tables Vol C Tables 4.2.6.8 and 6.1.1.4'
F F 0.0727 0.0534 'International Tables Vol C Tables 4.2.6.8 and 6.1.1.4'
N N 0.0311 0.0180 'International Tables Vol C Tables 4.2.6.8 and 6.1.1.4'
O O 0.0492 0.0322 'International Tables Vol C Tables 4.2.6.8 and 6.1.1.4'
P P 0.2955 0.4335 'International Tables Vol C Tables 4.2.6.8 and 6.1.1.4'
S S 0.3331 0.5567 'International Tables Vol C Tables 4.2.6.8 and 6.1.1.4'

loop_
_exptl_crystal_face_index_h
_exptl_crystal_face_index_k
_exptl_crystal_face_index_l
_exptl_crystal_face_perp_dist
0 1 -1 0.0608
0 -1 1 0.0828
0 -1 -1 0.1020
1 4 5 0.0839
0 1 1 0.1064
-1 0 1 0.1053
1 0 0 0.2086
1 -11 -13 0.1013

loop_
_geom_angle_atom_site_label_1
_geom_angle_atom_site_label_2
_geom_angle_atom_site_label_3
_geom_angle
P4 Cu1 P1 121.34(3)
N1 Cu1 P1 88.46(6)
N1 Cu1 P4 132.99(6)
N2 Cu1 P1 124.79(6)
N2 Cu1 P4 92.29(6)
N2 Cu1 N1 98.95(8)
P2 P1 Cu1 97.88(3)
C1 P1 Cu1 125.60(8)
C1 P1 P2 103.10(8)
C1 P1 C7 105.81(12)
C7 P1 Cu1 112.87(8)
C7 P1 P2 110.22(8)
P1 P2 P3 106.70(3)
C13 P2 P1 98.90(8)
C13 P2 P3 112.60(8)
C18 P3 P2 100.65(8)
C24 P3 P2 110.66(9)
C24 P3 C18 101.64(12)
P5 P4 Cu1 102.42(3)
C30 P4 Cu1 125.12(8)
C30 P4 P5 108.99(9)
C36 P4 Cu1 112.74(8)
C36 P4 P5 99.03(9)
C36 P4 C30 105.41(12)
P4 P5 P6 102.16(3)
C42 P5 P4 100.44(8)
C42 P5 P6 106.98(8)
C47 P6 P5 105.22(9)
C47 P6 C53 104.57(14)
C53 P6 P5 98.44(9)
C13 N1 Cu1 119.80(17)
C13 N1 C17 118.0(2)
C17 N1 Cu1 120.40(17)
C42 N2 Cu1 122.60(17)
C46 N2 Cu1 119.42(18)
C46 N2 C42 117.9(2)
P1 C1 H1 106.8
C2 C1 P1 110.89(17)
C2 C1 H1 106.8
C2 C1 C6 110.9(2)
C6 C1 P1 114.15(17)
C6 C1 H1 106.8
C1 C2 H2A 109.4
C1 C2 H2B 109.4
H2A C2 H2B 108.0
C3 C2 C1 111.2(2)
C3 C2 H2A 109.4
C3 C2 H2B 109.4
C2 C3 H3A 109.4
C2 C3 H3B 109.4
C2 C3 C4 111.3(2)
H3A C3 H3B 108.0
C4 C3 H3A 109.4
C4 C3 H3B 109.4
C3 C4 H4A 109.6
C3 C4 H4B 109.7
H4A C4 H4B 108.2
C5 C4 C3 110.1(3)
C5 C4 H4A 109.7
C5 C4 H4B 109.6
C4 C5 H5A 109.6
C4 C5 H5B 109.6
C4 C5 C6 110.1(2)
H5A C5 H5B 108.2
C6 C5 H5A 109.6
C6 C5 H5B 109.6
C1 C6 H6A 109.4
C1 C6 H6B 109.4
C5 C6 C1 111.3(2)
C5 C6 H6A 109.4
C5 C6 H6B 109.4
H6A C6 H6B 108.0
P1 C7 H7 108.7
C8 C7 P1 111.98(19)
C8 C7 H7 108.7
C12 C7 P1 109.45(17)
C12 C7 H7 108.7
C12 C7 C8 109.4(2)
C7 C8 H8A 109.6
C7 C8 H8B 109.6
H8A C8 H8B 108.1
C9 C8 C7 110.3(3)
C9 C8 H8A 109.6
C9 C8 H8B 109.6
C8 C9 H9A 109.4
C8 C9 H9B 109.4
H9A C9 H9B 108.0
C10 C9 C8 111.4(2)
C10 C9 H9A 109.4
C10 C9 H9B 109.4
C9 C10 H10A 109.5
C9 C10 H10B 109.5
C9 C10 C11 110.9(3)
H10A C10 H10B 108.1
C11 C10 H10A 109.5
C11 C10 H10B 109.5
C10 C11 H11A 109.4
C10 C11 H11B 109.4
C10 C11 C12 111.2(2)
H11A C11 H11B 108.0
C12 C11 H11A 109.4
C12 C11 H11B 109.4
C7 C12 H12A 109.2
C7 C12 H12B 109.2
C11 C12 C7 112.2(2)
C11 C12 H12A 109.2
C11 C12 H12B 109.2
H12A C12 H12B 107.9
N1 C13 P2 119.41(18)
N1 C13 C14 121.6(2)
C14 C13 P2 118.9(2)
C13 C14 H14 120.5
C15 C14 C13 119.1(3)
C15 C14 H14 120.5
C14 C15 H15 120.1
C14 C15 C16 119.8(3)
C16 C15 H15 120.1
C15 C16 H16 121.0
C17 C16 C15 118.1(3)
C17 C16 H16 121.0
N1 C17 C16 123.4(2)
N1 C17 H17 118.3
C16 C17 H17 118.3
P3 C18 H18 105.4
C19 C18 P3 112.62(19)
C19 C18 H18 105.4
C23 C18 P3 116.3(2)
C23 C18 H18 105.4
C23 C18 C19 110.8(2)
C18 C19 H19A 109.4
C18 C19 H19B 109.4
C18 C19 C20 111.3(2)
H19A C19 H19B 108.0
C20 C19 H19A 109.4
C20 C19 H19B 109.4
C19 C20 H20A 109.3
C19 C20 H20B 109.3
H20A C20 H20B 108.0
C21 C20 C19 111.6(3)
C21 C20 H20A 109.3
C21 C20 H20B 109.3
C20 C21 H21A 109.3
C20 C21 H21B 109.3
H21A C21 H21B 107.9
C22 C21 C20 111.7(3)
C22 C21 H21A 109.3
C22 C21 H21B 109.3
C21 C22 H22A 109.5
C21 C22 H22B 109.5
C21 C22 C23 110.7(3)
H22A C22 H22B 108.1
C23 C22 H22A 109.5
C23 C22 H22B 109.5
C18 C23 H23A 109.5
C18 C23 H23B 109.5
C22 C23 C18 110.6(3)
C22 C23 H23A 109.5
C22 C23 H23B 109.5
H23A C23 H23B 108.1
P3 C24 H24 109.9
C25 C24 P3 107.21(18)
C25 C24 H24 109.9
C29 C24 P3 109.92(18)
C29 C24 H24 109.9
C29 C24 C25 110.1(2)
C24 C25 H25B 109.4
C24 C25 H25A 109.4
H25B C25 H25A 108.0
C26 C25 C24 111.3(2)
C26 C25 H25B 109.4
C26 C25 H25A 109.4
C25 C26 H26A 109.5
C25 C26 H26B 109.5
H26A C26 H26B 108.1
C27 C26 C25 110.7(2)
C27 C26 H26A 109.5
C27 C26 H26B 109.5
C26 C27 H27A 109.5
C26 C27 H27B 109.5
C26 C27 C28 110.7(3)
H27A C27 H27B 108.1
C28 C27 H27A 109.5
C28 C27 H27B 109.5
C27 C28 H28A 109.4
C27 C28 H28B 109.4
C27 C28 C29 111.3(2)
H28A C28 H28B 108.0
C29 C28 H28A 109.4
C29 C28 H28B 109.4
C24 C29 C28 111.9(2)
C24 C29 H29A 109.2
C24 C29 H29B 109.2
C28 C29 H29A 109.2
C28 C29 H29B 109.2
H29A C29 H29B 107.9
P4 C30 H30 109.3
C31 C30 P4 108.73(17)
C31 C30 H30 109.3
C31 C30 C35 110.2(2)
C35 C30 P4 109.96(17)
C35 C30 H30 109.3
C30 C31 H31A 109.3
C30 C31 H31B 109.3
H31A C31 H31B 107.9
C32 C31 C30 111.7(2)
C32 C31 H31A 109.3
C32 C31 H31B 109.3
C31 C32 H32A 109.5
C31 C32 H32B 109.5
C31 C32 C33 110.7(2)
H32A C32 H32B 108.1
C33 C32 H32A 109.5
C33 C32 H32B 109.5
C32 C33 H33A 109.6
C32 C33 H33B 109.6
H33A C33 H33B 108.2
C34 C33 C32 110.1(3)
C34 C33 H33A 109.6
C34 C33 H33B 109.6
C33 C34 H34A 109.3
C33 C34 H34B 109.3
C33 C34 C35 111.8(3)
H34A C34 H34B 107.9
C35 C34 H34A 109.3
C35 C34 H34B 109.3
C30 C35 H35A 109.2
C30 C35 H35B 109.2
C34 C35 C30 112.3(2)
C34 C35 H35A 109.2
C34 C35 H35B 109.2
H35A C35 H35B 107.9
P4 C36 H36 106.5
C37 C36 P4 110.05(18)
C37 C36 H36 106.5
C37 C36 C41 109.9(2)
C41 C36 P4 116.85(19)
C41 C36 H36 106.5
C36 C37 H37A 109.6
C36 C37 H37B 109.6
H37A C37 H37B 108.1
C38 C37 C36 110.5(2)
C38 C37 H37A 109.6
C38 C37 H37B 109.6
C37 C38 H38A 109.5
C37 C38 H38B 109.5
H38A C38 H38B 108.1
C39 C38 C37 110.6(3)
C39 C38 H38A 109.5
C39 C38 H38B 109.5
C38 C39 H39A 109.4
C38 C39 H39B 109.4
C38 C39 C40 111.1(3)
H39A C39 H39B 108.0
C40 C39 H39A 109.4
C40 C39 H39B 109.4
C39 C40 H40A 109.3
C39 C40 H40B 109.3
C39 C40 C41 111.4(3)
H40A C40 H40B 108.0
C41 C40 H40A 109.3
C41 C40 H40B 109.3
C36 C41 C40 109.5(3)
C36 C41 H41A 109.8
C36 C41 H41B 109.8
C40 C41 H41A 109.8
C40 C41 H41B 109.8
H41A C41 H41B 108.2
N2 C42 P5 121.99(19)
N2 C42 C43 121.1(2)
C43 C42 P5 116.9(2)
C42 C43 H43 119.9
C44 C43 C42 120.3(3)
C44 C43 H43 119.9
C43 C44 H44 120.8
C43 C44 C45 118.5(3)
C45 C44 H44 120.8
C44 C45 H45 120.7
C46 C45 C44 118.5(3)
C46 C45 H45 120.7
N2 C46 C45 123.7(3)
N2 C46 H46 118.1
C45 C46 H46 118.1
P6 C47 H47 109.6
C48 C47 P6 109.8(2)
C48 C47 H47 109.6
C48 C47 C52 109.2(2)
C52 C47 P6 109.1(2)
C52 C47 H47 109.6
C47 C48 H48A 109.5
C47 C48 H48B 109.5
H48A C48 H48B 108.1
C49 C48 C47 110.7(3)
C49 C48 H48A 109.5
C49 C48 H48B 109.5
C48 C49 H49A 109.6
C48 C49 H49B 109.6
C48 C49 C50 110.4(4)
H49A C49 H49B 108.1
C50 C49 H49A 109.6
C50 C49 H49B 109.6
C49 C50 H50A 109.4
C49 C50 H50B 109.4
H50A C50 H50B 108.0
C51 C50 C49 111.0(3)
C51 C50 H50A 109.4
C51 C50 H50B 109.4
C50 C51 H51A 109.1
C50 C51 H51B 109.1
H51A C51 H51B 107.8
C52 C51 C50 112.5(3)
C52 C51 H51A 109.1
C52 C51 H51B 109.1
C47 C52 H52A 109.5
C47 C52 H52B 109.5
C51 C52 C47 110.6(3)
C51 C52 H52A 109.5
C51 C52 H52B 109.5
H52A C52 H52B 108.1
P6 C53 H53 105.9
C54 C53 P6 109.7(2)
C54 C53 H53 105.9
C58 C53 P6 117.6(2)
C58 C53 H53 105.9
C58 C53 C54 110.9(2)
C53 C54 H54A 109.4
C53 C54 H54B 109.4
C53 C54 C55 111.0(3)
H54A C54 H54B 108.0
C55 C54 H54A 109.4
C55 C54 H54B 109.4
C54 C55 H55A 109.4
C54 C55 H55B 109.4
H55A C55 H55B 108.0
C56 C55 C54 111.1(3)
C56 C55 H55A 109.4
C56 C55 H55B 109.4
C55 C56 H56A 109.3
C55 C56 H56B 109.3
H56A C56 H56B 107.9
C57 C56 C55 111.7(3)
C57 C56 H56A 109.3
C57 C56 H56B 109.3
C56 C57 H57A 109.1
C56 C57 H57B 109.1
C56 C57 C58 112.4(3)
H57A C57 H57B 107.9
C58 C57 H57A 109.1
C58 C57 H57B 109.1
C53 C58 C57 110.9(3)
C53 C58 H58A 109.5
C53 C58 H58B 109.5
C57 C58 H58A 109.5
C57 C58 H58B 109.5
H58A C58 H58B 108.0
H65A C65 H65B 109.5
H65A C65 H65C 109.5
H65B C65 H65C 109.5
C66 C65 H65A 109.5
C66 C65 H65B 109.5
C66 C65 H65C 109.5
C65 C66 H66A 111.8
C65 C66 H66B 111.8
C65 C66 C67 99.7(11)
H66A C66 H66B 109.6
C67 C66 H66A 111.8
C67 C66 H66B 111.8
C66 C67 H67A 110.7
C66 C67 H67B 110.7
H67A C67 H67B 108.8
C68 C67 C66 105.2(10)
C68 C67 H67A 110.7
C68 C67 H67B 110.7
C67 C68 H68A 111.6
C67 C68 H68B 111.6
C67 C68 C69 101.1(12)
H68A C68 H68B 109.4
C69 C68 H68A 111.6
C69 C68 H68B 111.6
C68 C69 H69A 109.5
C68 C69 H69B 109.5
C68 C69 H69C 109.5
H69A C69 H69B 109.5
H69A C69 H69C 109.5
H69B C69 H69C 109.5
H60A C60 H60B 109.5
H60A C60 H60C 109.5
H60B C60 H60C 109.5
C61 C60 H60A 109.5
C61 C60 H60B 109.5
C61 C60 H60C 109.5
C60 C61 H61A 109.8
C60 C61 H61B 109.8
C60 C61 C62 109.4(12)
H61A C61 H61B 108.2
C62 C61 H61A 109.8
C62 C61 H61B 109.8
C61 C62 H62A 110.8
C61 C62 H62B 110.8
H62A C62 H62B 108.8
C63 C62 C61 104.9(14)
C63 C62 H62A 110.8
C63 C62 H62B 110.8
C62 C63 H63A 111.5
C62 C63 H63B 111.5
C62 C63 C64 101.6(15)
H63A C63 H63B 109.3
C64 C63 H63A 111.5
C64 C63 H63B 111.5
C63 C64 H64A 109.5
C63 C64 H64B 109.5
C63 C64 H64C 109.5
H64A C64 H64B 109.5
H64A C64 H64C 109.5
H64B C64 H64C 109.5
O1B S1B C59B 98.5(10)
O2B S1B O1B 111.9(11)
O2B S1B C59B 100.3(11)
O3B S1B O1B 113.8(12)
O3B S1B O2B 121.4(12)
O3B S1B C59B 107.1(10)
F1B C59B S1B 114.4(10)
F1B C59B F2B 110.6(12)
F1B C59B F3B 110.0(12)
F2B C59B S1B 108.2(11)
F2B C59B F3B 104.5(11)
F3B C59B S1B 108.7(11)
O1A S1A C59A 104.0(7)
O2A S1A O1A 111.9(7)
O2A S1A C59A 103.4(6)
O3A S1A O1A 115.6(6)
O3A S1A O2A 114.3(8)
O3A S1A C59A 106.2(6)
F1A C59A S1A 115.3(8)
F1A C59A F2A 106.6(8)
F1A C59A F3A 106.8(8)
F2A C59A S1A 111.8(7)
F2A C59A F3A 103.2(8)
F3A C59A S1A 112.3(8)

loop_
_geom_bond_atom_site_label_1
_geom_bond_atom_site_label_2
_geom_bond_distance
Cu1 P1 2.2455(7)
Cu1 P4 2.2408(7)
Cu1 N1 2.119(2)
Cu1 N2 2.093(2)
P1 P2 2.1878(8)
P1 C1 1.854(3)
P1 C7 1.862(3)
P2 P3 2.2321(8)
P2 C13 1.848(3)
P3 C18 1.870(3)
P3 C24 1.867(3)
P4 P5 2.2052(8)
P4 C30 1.866(3)
P4 C36 1.859(2)
P5 P6 2.2243(8)
P5 C42 1.838(3)
P6 C47 1.856(3)
P6 C53 1.866(3)
N1 C13 1.352(3)
N1 C17 1.352(3)
N2 C42 1.357(3)
N2 C46 1.346(4)
C1 H1 0.9800
C1 C2 1.529(4)
C1 C6 1.533(3)
C2 H2A 0.9700
C2 H2B 0.9700
C2 C3 1.529(4)
C3 H3A 0.9700
C3 H3B 0.9700
C3 C4 1.530(4)
C4 H4A 0.9700
C4 H4B 0.9700
C4 C5 1.528(4)
C5 H5A 0.9700
C5 H5B 0.9700
C5 C6 1.528(4)
C6 H6A 0.9700
C6 H6B 0.9700
C7 H7 0.9800
C7 C8 1.536(4)
C7 C12 1.532(4)
C8 H8A 0.9700
C8 H8B 0.9700
C8 C9 1.526(4)
C9 H9A 0.9700
C9 H9B 0.9700
C9 C10 1.514(5)
C10 H10A 0.9700
C10 H10B 0.9700
C10 C11 1.526(5)
C11 H11A 0.9700
C11 H11B 0.9700
C11 C12 1.529(4)
C12 H12A 0.9700
C12 H12B 0.9700
C13 C14 1.395(3)
C14 H14 0.9300
C14 C15 1.382(4)
C15 H15 0.9300
C15 C16 1.383(4)
C16 H16 0.9300
C16 C17 1.378(4)
C17 H17 0.9300
C18 H18 0.9800
C18 C19 1.533(4)
C18 C23 1.523(4)
C19 H19A 0.9700
C19 H19B 0.9700
C19 C20 1.533(4)
C20 H20A 0.9700
C20 H20B 0.9700
C20 C21 1.517(5)
C21 H21A 0.9700
C21 H21B 0.9700
C21 C22 1.510(5)
C22 H22A 0.9700
C22 H22B 0.9700
C22 C23 1.522(4)
C23 H23A 0.9700
C23 H23B 0.9700
C24 H24 0.9800
C24 C25 1.541(4)
C24 C29 1.526(4)
C25 H25B 0.9700
C25 H25A 0.9700
C25 C26 1.524(4)
C26 H26A 0.9700
C26 H26B 0.9700
C26 C27 1.513(4)
C27 H27A 0.9700
C27 H27B 0.9700
C27 C28 1.516(4)
C28 H28A 0.9700
C28 H28B 0.9700
C28 C29 1.534(4)
C29 H29A 0.9700
C29 H29B 0.9700
C30 H30 0.9800
C30 C31 1.537(3)
C30 C35 1.542(4)
C31 H31A 0.9700
C31 H31B 0.9700
C31 C32 1.524(4)
C32 H32A 0.9700
C32 H32B 0.9700
C32 C33 1.529(5)
C33 H33A 0.9700
C33 H33B 0.9700
C33 C34 1.521(5)
C34 H34A 0.9700
C34 H34B 0.9700
C34 C35 1.524(4)
C35 H35A 0.9700
C35 H35B 0.9700
C36 H36 0.9800
C36 C37 1.530(4)
C36 C41 1.532(4)
C37 H37A 0.9700
C37 H37B 0.9700
C37 C38 1.528(4)
C38 H38A 0.9700
C38 H38B 0.9700
C38 C39 1.514(5)
C39 H39A 0.9700
C39 H39B 0.9700
C39 C40 1.533(5)
C40 H40A 0.9700
C40 H40B 0.9700
C40 C41 1.538(4)
C41 H41A 0.9700
C41 H41B 0.9700
C42 C43 1.396(4)
C43 H43 0.9300
C43 C44 1.380(5)
C44 H44 0.9300
C44 C45 1.390(5)
C45 H45 0.9300
C45 C46 1.379(4)
C46 H46 0.9300
C47 H47 0.9800
C47 C48 1.538(4)
C47 C52 1.541(4)
C48 H48A 0.9700
C48 H48B 0.9700
C48 C49 1.526(5)
C49 H49A 0.9700
C49 H49B 0.9700
C49 C50 1.533(6)
C50 H50A 0.9700
C50 H50B 0.9700
C50 C51 1.528(6)
C51 H51A 0.9700
C51 H51B 0.9700
C51 C52 1.524(6)
C52 H52A 0.9700
C52 H52B 0.9700
C53 H53 0.9800
C53 C54 1.532(5)
C53 C58 1.526(4)
C54 H54A 0.9700
C54 H54B 0.9700
C54 C55 1.534(4)
C55 H55A 0.9700
C55 H55B 0.9700
C55 C56 1.518(6)
C56 H56A 0.9700
C56 H56B 0.9700
C56 C57 1.502(6)
C57 H57A 0.9700
C57 H57B 0.9700
C57 C58 1.531(4)
C58 H58A 0.9700
C58 H58B 0.9700
C65 H65A 0.9600
C65 H65B 0.9600
C65 H65C 0.9600
C65 C66 1.594(12)
C66 H66A 0.9700
C66 H66B 0.9700
C66 C67 1.615(12)
C67 H67A 0.9700
C67 H67B 0.9700
C67 C68 1.589(12)
C68 H68A 0.9700
C68 H68B 0.9700
C68 C69 1.612(12)
C69 H69A 0.9600
C69 H69B 0.9600
C69 H69C 0.9600
C60 H60A 0.9600
C60 H60B 0.9600
C60 H60C 0.9600
C60 C61 1.530(12)
C61 H61A 0.9700
C61 H61B 0.9700
C61 C62 1.534(13)
C62 H62A 0.9700
C62 H62B 0.9700
C62 C63 1.529(12)
C63 H63A 0.9700
C63 H63B 0.9700
C63 C64 1.535(12)
C64 H64A 0.9600
C64 H64B 0.9600
C64 H64C 0.9600
S1B O1B 1.456(16)
S1B O2B 1.408(15)
S1B O3B 1.358(16)
S1B C59B 1.85(2)
F1B C59B 1.278(17)
F2B C59B 1.337(16)
F3B C59B 1.347(17)
S1A O1A 1.441(11)
S1A O2A 1.430(10)
S1A O3A 1.407(8)
S1A C59A 1.767(15)
F1A C59A 1.322(9)
F2A C59A 1.331(12)
F3A C59A 1.334(12)

loop_
_geom_torsion_atom_site_label_1
_geom_torsion_atom_site_label_2
_geom_torsion_atom_site_label_3
_geom_torsion_atom_site_label_4
_geom_torsion
Cu1 P1 C1 C2 -45.4(2)
Cu1 P1 C1 C6 -171.63(15)
Cu1 P1 C7 C8 -95.53(18)
Cu1 P1 C7 C12 25.93(19)
Cu1 P4 C30 C31 -27.6(2)
Cu1 P4 C30 C35 93.18(18)
Cu1 P4 C36 C37 36.5(2)
Cu1 P4 C36 C41 162.71(18)
Cu1 N1 C13 P2 13.0(3)
Cu1 N1 C13 C14 -162.1(2)
Cu1 N1 C17 C16 163.5(2)
Cu1 N2 C42 P5 2.8(3)
Cu1 N2 C42 C43 -178.94(19)
Cu1 N2 C46 C45 176.6(3)
P1 P2 C13 N1 15.5(2)
P1 P2 C13 C14 -169.2(2)
P1 C1 C2 C3 177.98(19)
P1 C1 C6 C5 -178.2(2)
P1 C7 C8 C9 178.84(19)
P1 C7 C12 C11 -178.92(19)
P2 P1 C1 C2 64.41(18)
P2 P1 C1 C6 -61.77(19)
P2 P1 C7 C8 156.18(16)
P2 P1 C7 C12 -82.36(17)
P2 P3 C18 C19 66.2(2)
P2 P3 C18 C23 -63.2(2)
P2 P3 C24 C25 167.99(16)
P2 P3 C24 C29 -72.3(2)
P2 C13 C14 C15 -177.3(2)
P3 P2 C13 N1 127.83(18)
P3 P2 C13 C14 -56.9(2)
P3 C18 C19 C20 173.3(2)
P3 C18 C23 C22 -172.65(19)
P3 C24 C25 C26 174.8(2)
P3 C24 C29 C28 -171.7(2)
P4 P5 C42 N2 0.9(2)
P4 P5 C42 C43 -177.37(19)
P4 C30 C31 C32 174.99(19)
P4 C30 C35 C34 -172.4(2)
P4 C36 C37 C38 -170.27(19)
P4 C36 C41 C40 175.4(2)
P5 P4 C30 C31 93.76(17)
P5 P4 C30 C35 -145.48(16)
P5 P4 C36 C37 -71.13(18)
P5 P4 C36 C41 55.1(2)
P5 P6 C47 C48 77.7(2)
P5 P6 C47 C52 -162.64(17)
P5 P6 C53 C54 -65.1(2)
P5 P6 C53 C58 63.0(2)
P5 C42 C43 C44 -178.2(2)
P6 P5 C42 N2 -105.3(2)
P6 P5 C42 C43 76.4(2)
P6 C47 C48 C49 179.4(2)
P6 C47 C52 C51 -177.3(2)
P6 C53 C54 C55 -172.5(2)
P6 C53 C58 C57 177.7(2)
N1 C13 C14 C15 -2.1(4)
N2 C42 C43 C44 3.5(4)
C1 P1 C7 C8 45.4(2)
C1 P1 C7 C12 166.83(17)
C1 C2 C3 C4 55.6(3)
C2 C1 C6 C5 55.6(3)
C2 C3 C4 C5 -57.6(3)
C3 C4 C5 C6 58.3(3)
C4 C5 C6 C1 -57.8(3)
C6 C1 C2 C3 -54.1(3)
C7 P1 C1 C2 -179.82(17)
C7 P1 C1 C6 54.0(2)
C7 C8 C9 C10 -58.8(3)
C8 C7 C12 C11 -55.9(3)
C8 C9 C10 C11 56.8(3)
C9 C10 C11 C12 -54.2(3)
C10 C11 C12 C7 54.6(3)
C12 C7 C8 C9 57.3(3)
C13 N1 C17 C16 -1.3(4)
C13 C14 C15 C16 -0.1(5)
C14 C15 C16 C17 1.6(5)
C15 C16 C17 N1 -0.9(5)
C17 N1 C13 P2 177.91(19)
C17 N1 C13 C14 2.8(4)
C18 P3 C24 C25 61.8(2)
C18 P3 C24 C29 -178.56(19)
C18 C19 C20 C21 53.0(3)
C19 C18 C23 C22 57.1(3)
C19 C20 C21 C22 -54.3(4)
C20 C21 C22 C23 56.8(4)
C21 C22 C23 C18 -58.1(3)
C23 C18 C19 C20 -54.5(3)
C24 P3 C18 C19 -179.9(2)
C24 P3 C18 C23 50.7(2)
C24 C25 C26 C27 -57.7(4)
C25 C24 C29 C28 -53.8(3)
C25 C26 C27 C28 58.0(4)
C26 C27 C28 C29 -56.5(4)
C27 C28 C29 C24 55.0(3)
C29 C24 C25 C26 55.3(3)
C30 P4 C36 C37 176.19(18)
C30 P4 C36 C41 -57.6(2)
C30 C31 C32 C33 -57.9(3)
C31 C30 C35 C34 -52.5(3)
C31 C32 C33 C34 58.1(4)
C32 C33 C34 C35 -56.5(4)
C33 C34 C35 C30 54.5(4)
C35 C30 C31 C32 54.4(3)
C36 P4 C30 C31 -160.76(17)
C36 P4 C30 C35 -40.0(2)
C36 C37 C38 C39 -58.3(3)
C37 C36 C41 C40 -58.3(3)
C37 C38 C39 C40 55.9(4)
C38 C39 C40 C41 -55.6(4)
C39 C40 C41 C36 56.4(4)
C41 C36 C37 C38 59.7(3)
C42 N2 C46 C45 0.5(4)
C42 C43 C44 C45 -1.3(5)
C43 C44 C45 C46 -1.1(5)
C44 C45 C46 N2 1.5(5)
C46 N2 C42 P5 178.8(2)
C46 N2 C42 C43 -3.0(4)
C47 P6 C53 C54 -173.3(2)
C47 P6 C53 C58 -45.3(3)
C47 C48 C49 C50 -58.9(4)
C48 C47 C52 C51 -57.3(3)
C48 C49 C50 C51 55.2(5)
C49 C50 C51 C52 -54.0(5)
C50 C51 C52 C47 55.3(4)
C52 C47 C48 C49 59.8(4)
C53 P6 C47 C48 -179.1(2)
C53 P6 C47 C52 -59.5(2)
C53 C54 C55 C56 -55.7(4)
C54 C53 C58 C57 -54.8(3)
C54 C55 C56 C57 55.0(4)
C55 C56 C57 C58 -54.7(4)
C56 C57 C58 C53 54.5(4)
C58 C53 C54 C55 55.9(3)
C65 C66 C67 C68 177.2(15)
C66 C67 C68 C69 -23.7(18)
C60 C61 C62 C63 177.3(16)
C61 C62 C63 C64 178(2)
O1B S1B C59B F1B 61.7(14)
O1B S1B C59B F2B -174.6(11)
O1B S1B C59B F3B -61.7(13)
O2B S1B C59B F1B -52.5(14)
O2B S1B C59B F2B 71.2(13)
O2B S1B C59B F3B -175.9(11)
O3B S1B C59B F1B 179.9(13)
O3B S1B C59B F2B -56.4(15)
O3B S1B C59B F3B 56.5(14)
O1A S1A C59A F1A 60.3(10)
O1A S1A C59A F2A -177.7(7)
O1A S1A C59A F3A -62.3(8)
O2A S1A C59A F1A -56.7(11)
O2A S1A C59A F2A 65.2(9)
O2A S1A C59A F3A -179.3(7)
O3A S1A C59A F1A -177.3(8)
O3A S1A C59A F2A -55.3(9)
O3A S1A C59A F3A 60.1(9)

loop_
_exptl_oxdiff_crystal_face_indexfrac_h
_exptl_oxdiff_crystal_face_indexfrac_k
_exptl_oxdiff_crystal_face_indexfrac_l
_exptl_oxdiff_crystal_face_x
_exptl_oxdiff_crystal_face_y
_exptl_oxdiff_crystal_face_z
0.0000 1.0000 -1.0001 -0.0817 0.0173 0.0049
-0.0000 -1.0000 1.0001 0.0817 -0.0173 -0.0049
0.0000 -1.0000 -1.0000 0.0127 0.0345 0.0750
1.0000 4.0000 5.0000 -0.0260 -0.3094 -0.2911
-0.0000 1.0000 1.0000 -0.0127 -0.0345 -0.0750
-1.0000 0.0000 1.0000 0.0444 0.1194 -0.0889
1.0000 -0.0000 0.0001 -0.0099 -0.1453 0.0490
1.0000 -11.0000 -12.9998 0.0604 0.2864 0.9543
